data_2217468
loop_
_publ_author_name
'Ping Liu'
'Dong-Sheng Deng'

_publ_section_title
;
 Tetraaquadiimidazolenickel(II) naphthalene-1,5-disulfonate
;
_journal_coeditor_code CV2373
_journal_issue 2
_journal_name_full 'Acta Crystallographica Section E'
_journal_page_first m275
_journal_page_last m275
_journal_paper_doi 10.1107/S1600536807067761
_journal_volume 64
_journal_year 2008
_chemical_formula_iupac '[Ni (C3 H4 N2)2 (H2 O)4] (C10 H6 O6 S2)'
_chemical_formula_moiety 'C6 H16 N4 Ni O4 2+, C10 H6 O6 S2 2-'
_chemical_formula_sum 'C16 H22 N4 Ni O10 S2'
_chemical_formula_weight 553.21
_chemical_name_systematic
;
Tetraaquadiimidazolenickel(II) naphthalene-1,5-disulfonate
;
_space_group_IT_number 2
_symmetry_cell_setting triclinic
_symmetry_space_group_name_Hall '-P 1'
_symmetry_space_group_name_H-M 'P -1'
_atom_sites_solution_hydrogens geom
_atom_sites_solution_primary direct
_atom_sites_solution_secondary difmap
_audit_creation_method SHELXL-97
_cell_angle_alpha 107.705(5)
_cell_angle_beta 101.628(5)
_cell_angle_gamma 111.967(5)
_cell_formula_units_Z 1
_cell_length_a 8.285(3)
_cell_length_b 8.925(3)
_cell_length_c 9.088(3)
_cell_measurement_reflns_used 2499
_cell_measurement_temperature 273(2)
_cell_measurement_theta_max 27.50
_cell_measurement_theta_min 2.52
_cell_volume 554.6(3)
_computing_cell_refinement 'SAINT (Bruker, 2001)'
_computing_data_collection 'SMART (Bruker, 1997)'
_computing_data_reduction 'SAINT (Bruker, 2001)'
_computing_molecular_graphics 'SHELXTL (Bruker, 1997)'
_computing_publication_material 'SHELXTL (Bruker, 1997)'
_computing_structure_refinement 'SHELXL97 (Sheldrick, 1997)'
_computing_structure_solution 'SHELXS97 (Sheldrick, 1997)'
_diffrn_ambient_temperature 273(2)
_diffrn_measured_fraction_theta_full 0.980
_diffrn_measured_fraction_theta_max 0.980
_diffrn_measurement_device_type 'Bruker SMART 1K CCD'
_diffrn_measurement_method '\f and \w'
_diffrn_radiation_monochromator graphite
_diffrn_radiation_source 'fine-focus sealed tube'
_diffrn_radiation_type MoK\a
_diffrn_radiation_wavelength 0.71073
_diffrn_reflns_av_R_equivalents 0.0111
_diffrn_reflns_av_sigmaI/netI 0.0161
_diffrn_reflns_limit_h_max 10
_diffrn_reflns_limit_h_min -10
_diffrn_reflns_limit_k_max 11
_diffrn_reflns_limit_k_min -11
_diffrn_reflns_limit_l_max 11
_diffrn_reflns_limit_l_min -11
_diffrn_reflns_number 4834
_diffrn_reflns_theta_full 27.50
_diffrn_reflns_theta_max 27.50
_diffrn_reflns_theta_min 2.52
_exptl_absorpt_coefficient_mu 1.124
_exptl_absorpt_correction_T_max 0.7900
_exptl_absorpt_correction_T_min 0.6811
_exptl_absorpt_correction_type multi-scan
_exptl_absorpt_process_details '(SADABS; Bruker, 2001)'
_exptl_crystal_colour blue
_exptl_crystal_density_diffrn 1.656
_exptl_crystal_density_method 'not measured'
_exptl_crystal_description plate
_exptl_crystal_F_000 286
_exptl_crystal_size_max 0.37
_exptl_crystal_size_mid 0.28
_exptl_crystal_size_min 0.22
_refine_diff_density_max 0.353
_refine_diff_density_min -0.249
_refine_ls_extinction_method none
_refine_ls_goodness_of_fit_ref 1.081
_refine_ls_hydrogen_treatment mixed
_refine_ls_matrix_type full
_refine_ls_number_parameters 167
_refine_ls_number_reflns 2499
_refine_ls_number_restraints 6
_refine_ls_restrained_S_all 1.080
_refine_ls_R_factor_all 0.0276
_refine_ls_R_factor_gt 0.0240
_refine_ls_shift/su_max 0.001
_refine_ls_shift/su_mean 0.000
_refine_ls_structure_factor_coef Fsqd
_refine_ls_weighting_details 'calc w=1/[\s^2^(Fo^2^)+(0.0346P)^2^+0.1772P] where P=(Fo^2^+2Fc^2^)/3'
_refine_ls_weighting_scheme calc
_refine_ls_wR_factor_gt 0.0640
_refine_ls_wR_factor_ref 0.0665
_reflns_number_gt 2262
_reflns_number_total 2499
_reflns_threshold_expression I>2\s(I)
_cod_data_source_file cv2373.cif
_cod_data_source_block I
_cod_database_code 2217468
_cod_database_fobs_code 2217468

loop_
_symmetry_equiv_pos_as_xyz
'x, y, z'
'-x, -y, -z'

loop_
_atom_site_type_symbol
_atom_site_label
_atom_site_fract_x
_atom_site_fract_y
_atom_site_fract_z
_atom_site_U_iso_or_equiv
_atom_site_adp_type
_atom_site_calc_flag
_atom_site_refinement_flags
_atom_site_occupancy
Ni Ni1 0.5000 0.5000 0.5000 0.02611(9) Uani d S 1
N N1 0.28615(18) 0.55991(17) 0.43827(16) 0.0318(3) Uani d . 1
O O1W 0.31627(16) 0.23254(16) 0.43179(17) 0.0400(3) Uani d D 1
O O2W 0.50259(17) 0.42911(17) 0.25854(14) 0.0370(3) Uani d D 1
S S1 0.21612(5) 0.14229(5) 0.81936(4) 0.02708(10) Uani d . 1
C C1 0.41626(19) 0.11368(19) 0.88348(17) 0.0259(3) Uani d . 1
C C5 0.41915(19) 0.01134(18) 0.97747(17) 0.0248(3) Uani d . 1
O O3 0.06491(16) -0.03557(16) 0.71539(15) 0.0406(3) Uani d . 1
O O2 0.18864(17) 0.22940(17) 0.96754(15) 0.0407(3) Uani d . 1
O O1 0.25746(18) 0.25029(18) 0.72669(17) 0.0436(3) Uani d . 1
N N2 0.1179(2) 0.6991(2) 0.4648(2) 0.0478(4) Uani d . 1
H H7A 0.0826 0.7757 0.5081 0.057 Uiso calc R 1
C C2 0.5648(2) 0.1890(2) 0.8392(2) 0.0353(3) Uani d . 1
H H2A 0.5610 0.2560 0.7789 0.042 Uiso calc R 1
C C3 0.7231(2) 0.1653(2) 0.8846(2) 0.0390(4) Uani d . 1
H H3A 0.8235 0.2169 0.8541 0.047 Uiso calc R 1
C C7 0.0278(3) 0.5634(3) 0.3116(3) 0.0449(4) Uani d . 1
H H2B -0.0831 0.5350 0.2335 0.054 Uiso calc R 1
C C8 0.1323(2) 0.4782(2) 0.2957(2) 0.0384(4) Uani d . 1
H H8A 0.1045 0.3792 0.2025 0.046 Uiso calc R 1
C C6 0.2709(3) 0.6926(3) 0.5365(2) 0.0459(4) Uani d . 1
H H6A 0.3560 0.7719 0.6425 0.055 Uiso calc R 1
C C4 0.7313(2) 0.0678(2) 0.9726(2) 0.0317(3) Uani d . 1
H H4A 0.8366 0.0526 1.0006 0.038 Uiso calc R 1
H H2WA 0.570(3) 0.510(2) 0.241(3) 0.057(7) Uiso d D 1
H H2WB 0.402(3) 0.368(3) 0.176(3) 0.054(6) Uiso d D 1
H H1WA 0.215(2) 0.179(3) 0.357(2) 0.062(7) Uiso d D 1
H H1WB 0.302(3) 0.211(4) 0.511(2) 0.075(9) Uiso d D 1

loop_
_atom_site_aniso_label
_atom_site_aniso_U_11
_atom_site_aniso_U_22
_atom_site_aniso_U_33
_atom_site_aniso_U_12
_atom_site_aniso_U_13
_atom_site_aniso_U_23
Ni1 0.02173(14) 0.02598(14) 0.02342(14) 0.00944(11) 0.00564(10) 0.00513(10)
N1 0.0287(6) 0.0320(7) 0.0311(6) 0.0147(5) 0.0101(5) 0.0084(5)
O1W 0.0273(6) 0.0327(6) 0.0433(7) 0.0060(5) 0.0060(5) 0.0096(5)
O2W 0.0350(6) 0.0404(7) 0.0274(6) 0.0143(5) 0.0094(5) 0.0094(5)
S1 0.02158(17) 0.02921(19) 0.02718(19) 0.01217(14) 0.00530(14) 0.00956(14)
C1 0.0207(6) 0.0278(7) 0.0256(7) 0.0112(5) 0.0059(5) 0.0086(5)
C5 0.0207(6) 0.0249(7) 0.0235(6) 0.0089(5) 0.0068(5) 0.0063(5)
O3 0.0256(5) 0.0360(6) 0.0415(7) 0.0106(5) 0.0003(5) 0.0055(5)
O2 0.0353(6) 0.0498(7) 0.0359(6) 0.0267(6) 0.0115(5) 0.0088(5)
O1 0.0405(7) 0.0530(7) 0.0522(7) 0.0265(6) 0.0175(6) 0.0337(6)
N2 0.0513(9) 0.0465(9) 0.0621(10) 0.0348(8) 0.0301(8) 0.0216(8)
C2 0.0299(8) 0.0428(9) 0.0413(9) 0.0175(7) 0.0154(7) 0.0251(7)
C3 0.0267(8) 0.0513(10) 0.0506(10) 0.0182(7) 0.0214(7) 0.0308(8)
C7 0.0343(9) 0.0536(11) 0.0540(11) 0.0253(8) 0.0156(8) 0.0254(9)
C8 0.0304(8) 0.0403(9) 0.0368(9) 0.0181(7) 0.0064(7) 0.0083(7)
C6 0.0470(10) 0.0432(10) 0.0400(9) 0.0251(8) 0.0129(8) 0.0049(8)
C4 0.0215(7) 0.0382(8) 0.0372(8) 0.0145(6) 0.0116(6) 0.0168(7)

loop_
_atom_type_symbol
_atom_type_description
_atom_type_scat_dispersion_real
_atom_type_scat_dispersion_imag
_atom_type_scat_source
C C 0.0033 0.0016 'International Tables Vol C Tables 4.2.6.8 and 6.1.1.4'
H H 0.0000 0.0000 'International Tables Vol C Tables 4.2.6.8 and 6.1.1.4'
N N 0.0061 0.0033 'International Tables Vol C Tables 4.2.6.8 and 6.1.1.4'
O O 0.0106 0.0060 'International Tables Vol C Tables 4.2.6.8 and 6.1.1.4'
S S 0.1246 0.1234 'International Tables Vol C Tables 4.2.6.8 and 6.1.1.4'
Ni Ni 0.3393 1.1124 'International Tables Vol C Tables 4.2.6.8 and 6.1.1.4'

loop_
_geom_angle_atom_site_label_1
_geom_angle_atom_site_label_2
_geom_angle_atom_site_label_3
_geom_angle_site_symmetry_1
_geom_angle_site_symmetry_3
_geom_angle
N1 Ni1 N1 2_666 . 180.0
N1 Ni1 O2W 2_666 2_666 91.34(5)
N1 Ni1 O2W . 2_666 88.66(5)
N1 Ni1 O2W 2_666 . 88.66(5)
N1 Ni1 O2W . . 91.34(5)
O2W Ni1 O2W 2_666 . 180.0
N1 Ni1 O1W 2_666 . 87.22(6)
N1 Ni1 O1W . . 92.78(6)
O2W Ni1 O1W 2_666 . 91.48(5)
O2W Ni1 O1W . . 88.52(5)
N1 Ni1 O1W 2_666 2_666 92.78(6)
N1 Ni1 O1W . 2_666 87.22(6)
O2W Ni1 O1W 2_666 2_666 88.52(5)
O2W Ni1 O1W . 2_666 91.48(5)
O1W Ni1 O1W . 2_666 180.0
C6 N1 C8 . . 104.96(14)
C6 N1 Ni1 . . 124.39(12)
C8 N1 Ni1 . . 130.65(11)
Ni1 O1W H1WA . . 122.5(16)
Ni1 O1W H1WB . . 113.1(19)
H1WA O1W H1WB . . 107.7(19)
Ni1 O2W H2WA . . 115.4(16)
Ni1 O2W H2WB . . 121.1(15)
H2WA O2W H2WB . . 106.8(18)
O2 S1 O3 . . 113.08(8)
O2 S1 O1 . . 112.57(8)
O3 S1 O1 . . 111.83(8)
O2 S1 C1 . . 106.98(7)
O3 S1 C1 . . 105.41(7)
O1 S1 C1 . . 106.33(7)
C2 C1 C5 . . 121.07(13)
C2 C1 S1 . . 118.79(12)
C5 C1 S1 . . 120.14(10)
C4 C5 C5 2_657 2_657 119.05(17)
C4 C5 C1 2_657 . 122.89(13)
C5 C5 C1 2_657 . 118.05(16)
C6 N2 C7 . . 107.87(15)
C6 N2 H7A . . 126.1
C7 N2 H7A . . 126.1
C1 C2 C3 . . 120.14(15)
C1 C2 H2A . . 119.9
C3 C2 H2A . . 119.9
C4 C3 C2 . . 120.80(14)
C4 C3 H3A . . 119.6
C2 C3 H3A . . 119.6
C8 C7 N2 . . 105.88(16)
C8 C7 H2B . . 127.1
N2 C7 H2B . . 127.1
C7 C8 N1 . . 109.81(16)
C7 C8 H8A . . 125.1
N1 C8 H8A . . 125.1
N1 C6 N2 . . 111.48(16)
N1 C6 H6A . . 124.3
N2 C6 H6A . . 124.3
C3 C4 C5 . 2_657 120.88(14)
C3 C4 H4A . . 119.6
C5 C4 H4A 2_657 . 119.6

loop_
_geom_bond_atom_site_label_1
_geom_bond_atom_site_label_2
_geom_bond_site_symmetry_2
_geom_bond_distance
Ni1 N1 2_666 2.0568(14)
Ni1 N1 . 2.0568(14)
Ni1 O2W 2_666 2.0979(13)
Ni1 O2W . 2.0979(13)
Ni1 O1W . 2.0978(13)
Ni1 O1W 2_666 2.0978(13)
N1 C6 . 1.315(2)
N1 C8 . 1.378(2)
O1W H1WA . 0.82(2)
O1W H1WB . 0.82(2)
O2W H2WA . 0.81(2)
O2W H2WB . 0.81(2)
S1 O2 . 1.4453(12)
S1 O3 . 1.4508(13)
S1 O1 . 1.4556(13)
S1 C1 . 1.7811(15)
C1 C2 . 1.369(2)
C1 C5 . 1.431(2)
C5 C4 2_657 1.422(2)
C5 C5 2_657 1.427(3)
N2 C6 . 1.334(2)
N2 C7 . 1.357(3)
N2 H7A . 0.8600
C2 C3 . 1.407(2)
C2 H2A . 0.9300
C3 C4 . 1.359(2)
C3 H3A . 0.9300
C7 C8 . 1.351(2)
C7 H2B . 0.9300
C8 H8A . 0.9300
C6 H6A . 0.9300
C4 C5 2_657 1.422(2)
C4 H4A . 0.9300

loop_
_geom_hbond_atom_site_label_D
_geom_hbond_atom_site_label_H
_geom_hbond_atom_site_label_A
_geom_hbond_site_symmetry_A
_geom_hbond_distance_DH
_geom_hbond_distance_HA
_geom_hbond_distance_DA
_geom_hbond_angle_DHA
O1W H1WA O3 2_556 0.82(2) 2.022(15) 2.7507(18) 148(2)
O1W H1WB O1 . 0.82(2) 2.018(14) 2.788(2) 156(3)
O2W H2WA O1 2_666 0.81(2) 1.962(10) 2.7496(19) 161(2)
O2W H2WB O2 1_554 0.81(2) 1.96(2) 2.7979(18) 173(2)
N2 H7A O3 1_565 0.86 2.19 2.981(2) 153.8

loop_
_geom_torsion_atom_site_label_1
_geom_torsion_atom_site_label_2
_geom_torsion_atom_site_label_3
_geom_torsion_atom_site_label_4
_geom_torsion_site_symmetry_1
_geom_torsion_site_symmetry_4
_geom_torsion
O2W Ni1 N1 C6 2_666 . 37.27(15)
O2W Ni1 N1 C6 . . -142.73(15)
O1W Ni1 N1 C6 . . 128.69(15)
O1W Ni1 N1 C6 2_666 . -51.31(15)
O2W Ni1 N1 C8 2_666 . -142.13(15)
O2W Ni1 N1 C8 . . 37.87(15)
O1W Ni1 N1 C8 . . -50.71(15)
O1W Ni1 N1 C8 2_666 . 129.29(15)
O2 S1 C1 C2 . . -121.03(14)
O3 S1 C1 C2 . . 118.35(14)
O1 S1 C1 C2 . . -0.52(15)
O2 S1 C1 C5 . . 59.89(13)
O3 S1 C1 C5 . . -60.73(13)
O1 S1 C1 C5 . . -179.60(12)
C2 C1 C5 C4 . 2_657 179.40(15)
S1 C1 C5 C4 . 2_657 -1.5(2)
C2 C1 C5 C5 . 2_657 -0.5(2)
S1 C1 C5 C5 . 2_657 178.52(13)
C5 C1 C2 C3 . . 0.6(2)
S1 C1 C2 C3 . . -178.51(14)
C1 C2 C3 C4 . . 0.0(3)
C6 N2 C7 C8 . . -0.1(2)
N2 C7 C8 N1 . . 0.2(2)
C6 N1 C8 C7 . . -0.1(2)
Ni1 N1 C8 C7 . . 179.38(12)
C8 N1 C6 N2 . . 0.0(2)
Ni1 N1 C6 N2 . . -179.51(12)
C7 N2 C6 N1 . . 0.1(2)
C2 C3 C4 C5 . 2_657 -0.6(3)
